data_2216265
loop_
_publ_author_name
'Yusof, M. Sukeri M.'
'Ahmad Mushtari, Nurwahyuni'
'Yamin, Bohari M.'

_publ_section_title
;
 <i>N</i>-(3-Iodophenyl)-<i>N</i>'-(2-methylbenzoyl)thiourea
;
_journal_coeditor_code BQ2043
_journal_issue 12
_journal_name_full 'Acta Crystallographica Section E'
_journal_page_first o4709
_journal_page_last o4709
_journal_paper_doi 10.1107/S1600536807057194
_journal_volume 63
_journal_year 2007
_chemical_formula_iupac 'C15 H13 I N2 O S'
_chemical_formula_moiety 'C15 H13 I N2 O S'
_chemical_formula_sum 'C15 H13 I N2 O S'
_chemical_formula_weight 396.23
_chemical_name_systematic
;
N-(3-Iodophenyl)-N'-(2-methylbenzoyl)thiourea
;
_space_group_IT_number 2
_symmetry_cell_setting triclinic
_symmetry_space_group_name_Hall '-P 1'
_symmetry_space_group_name_H-M 'P -1'
_atom_sites_solution_hydrogens geom
_atom_sites_solution_primary direct
_atom_sites_solution_secondary difmap
_audit_creation_method SHELXL-97
_cell_angle_alpha 78.093(7)
_cell_angle_beta 87.915(7)
_cell_angle_gamma 88.072(7)
_cell_formula_units_Z 2
_cell_length_a 6.525(3)
_cell_length_b 10.249(5)
_cell_length_c 11.589(5)
_cell_measurement_reflns_used 907
_cell_measurement_temperature 298(2)
_cell_measurement_theta_max 25.50
_cell_measurement_theta_min 1.8
_cell_volume 757.6(6)
_computing_cell_refinement 'SAINT (Bruker, 2000)'
_computing_data_collection 'SMART (Bruker, 2000)'
_computing_data_reduction 'SAINT (Bruker, 2000)'
_computing_molecular_graphics 'SHELXTL (Sheldrick, 1997b)'
_computing_publication_material
;
SHELXTL (Sheldrick, 1997b), PARST (Nardelli, 1995) and PLATON
(Spek, 2003)
;
_computing_structure_refinement 'SHELXL97 (Sheldrick, 1997a)'
_computing_structure_solution 'SHELXS97 (Sheldrick, 1997a)'
_diffrn_ambient_temperature 298(2)
_diffrn_detector_area_resol_mean 83.66
_diffrn_measured_fraction_theta_full 0.994
_diffrn_measured_fraction_theta_max 0.994
_diffrn_measurement_device_type
;
Bruker SMART APEX CCD area-detector diffractometer
;
_diffrn_measurement_method '\w scan'
_diffrn_radiation_monochromator graphite
_diffrn_radiation_source 'fine-focus sealed tube'
_diffrn_radiation_type MoK\a
_diffrn_radiation_wavelength 0.71073
_diffrn_reflns_av_R_equivalents 0.0221
_diffrn_reflns_av_sigmaI/netI 0.0235
_diffrn_reflns_limit_h_max 7
_diffrn_reflns_limit_h_min -7
_diffrn_reflns_limit_k_max 12
_diffrn_reflns_limit_k_min -12
_diffrn_reflns_limit_l_max 14
_diffrn_reflns_limit_l_min -14
_diffrn_reflns_number 7408
_diffrn_reflns_theta_full 25.50
_diffrn_reflns_theta_max 25.50
_diffrn_reflns_theta_min 1.80
_exptl_absorpt_coefficient_mu 2.248
_exptl_absorpt_correction_T_max 0.547
_exptl_absorpt_correction_T_min 0.453
_exptl_absorpt_correction_type multi-scan
_exptl_absorpt_process_details '(SADABS; Bruker, 2000)'
_exptl_crystal_colour colourless
_exptl_crystal_density_diffrn 1.737
_exptl_crystal_density_method 'not measured'
_exptl_crystal_description block
_exptl_crystal_F_000 388
_exptl_crystal_size_max 0.38
_exptl_crystal_size_mid 0.37
_exptl_crystal_size_min 0.27
_refine_diff_density_max 0.534
_refine_diff_density_min -0.647
_refine_ls_extinction_coef 0.0547(17)
_refine_ls_extinction_expression Fc^*^=kFc[1+0.001xFc^2^\l^3^/sin(2\q)]^-1/4^
_refine_ls_extinction_method SHELXL
_refine_ls_goodness_of_fit_ref 1.044
_refine_ls_hydrogen_treatment constr
_refine_ls_matrix_type full
_refine_ls_number_parameters 183
_refine_ls_number_reflns 2800
_refine_ls_number_restraints 0
_refine_ls_restrained_S_all 1.044
_refine_ls_R_factor_all 0.0314
_refine_ls_R_factor_gt 0.0260
_refine_ls_shift/su_max 0.000
_refine_ls_shift/su_mean 0.000
_refine_ls_structure_factor_coef Fsqd
_refine_ls_weighting_details 'calc w=1/[\s^2^(Fo^2^)+(0.0209P)^2^+0.5551P] where P=(Fo^2^+2Fc^2^)/3'
_refine_ls_weighting_scheme calc
_refine_ls_wR_factor_gt 0.0592
_refine_ls_wR_factor_ref 0.0617
_reflns_number_gt 2400
_reflns_number_total 2800
_reflns_threshold_expression I>2\s(I)
_cod_data_source_file bq2043.cif
_cod_data_source_block I
_cod_depositor_comments
;
The following automatic conversions were performed:
'_symmetry_cell_setting' value 'Triclinic' changed to 'triclinic'
according to '/home/saulius/struct/CIF-dictionaries/cif_core.dic'
dictionary named 'cif_core.dic' version 2.4.1 from 2010-06-29.

Automatic conversion script
Id: cif_fix_enum 1527 2010-12-29 10:47:43Z saulius 

The following automatic conversions were performed:

'_symmetry_cell_setting' value 'Triclinic' changed to 'triclinic'
according to /home/saulius/struct/CIF-dictionaries/cif_core.dic
dictionary named 'cif_core.dic' version 2.4.1 from 2010-06-29.

Automatic conversion script
Id: cif_fix_values 1715 2011-07-08 13:25:40Z adriana 
;
_cod_original_sg_symbol_H-M P-1
_cod_database_code 2216265
_cod_database_fobs_code 2216265

loop_
_symmetry_equiv_pos_as_xyz
'x, y, z'
'-x, -y, -z'

loop_
_atom_site_type_symbol
_atom_site_label
_atom_site_fract_x
_atom_site_fract_y
_atom_site_fract_z
_atom_site_U_iso_or_equiv
_atom_site_adp_type
_atom_site_calc_flag
_atom_site_refinement_flags
_atom_site_occupancy
I I1 0.19499(4) 1.47444(3) 0.114013(19) 0.07956(15) Uani d . 1
S S1 0.83545(13) 1.16065(8) 0.03516(6) 0.0592(2) Uani d . 1
O O1 1.0786(3) 0.9391(2) 0.38571(16) 0.0594(5) Uani d . 1
N N1 1.0762(3) 1.0086(2) 0.18631(19) 0.0459(5) Uani d . 1
H H1 1.1421 1.0003 0.1225 0.055 Uiso calc R 1
N N2 0.8230(3) 1.1210(2) 0.27187(18) 0.0459(5) Uani d . 1
H H2 0.8927 1.0910 0.3338 0.055 Uiso calc R 1
C C1 1.3370(4) 0.7106(3) 0.3381(2) 0.0490(6) Uani d . 1
C C2 1.5064(5) 0.6312(3) 0.3186(3) 0.0612(8) Uani d . 1
H H2A 1.5171 0.5443 0.3621 0.073 Uiso calc R 1
C C3 1.6583(5) 0.6775(4) 0.2370(3) 0.0691(9) Uani d . 1
H H3 1.7702 0.6223 0.2259 0.083 Uiso calc R 1
C C4 1.6453(5) 0.8052(4) 0.1719(3) 0.0653(8) Uani d . 1
H H4 1.7484 0.8368 0.1167 0.078 Uiso calc R 1
C C5 1.4802(4) 0.8863(3) 0.1883(3) 0.0541(7) Uani d . 1
H H5 1.4713 0.9727 0.1438 0.065 Uiso calc R 1
C C6 1.3259(4) 0.8400(3) 0.2712(2) 0.0431(6) Uani d . 1
C C7 1.1734(5) 0.6515(3) 0.4259(3) 0.0661(8) Uani d . 1
H H7A 1.1919 0.5563 0.4447 0.099 Uiso calc R 1
H H7B 1.0410 0.6743 0.3928 0.099 Uiso calc R 1
H H7C 1.1827 0.6863 0.4963 0.099 Uiso calc R 1
C C8 1.1509(4) 0.9319(3) 0.2886(2) 0.0445(6) Uani d . 1
C C9 0.9086(4) 1.0979(2) 0.1716(2) 0.0423(6) Uani d . 1
C C10 0.6356(4) 1.1872(2) 0.2924(2) 0.0401(5) Uani d . 1
C C11 0.5345(4) 1.2804(3) 0.2082(2) 0.0475(6) Uani d . 1
H H11 0.5914 1.3075 0.1327 0.057 Uiso calc R 1
C C12 0.3472(4) 1.3323(3) 0.2393(2) 0.0468(6) Uani d . 1
C C13 0.2607(4) 1.2946(3) 0.3506(3) 0.0533(7) Uani d . 1
H H13 0.1324 1.3285 0.3690 0.064 Uiso calc R 1
C C14 0.3669(5) 1.2061(3) 0.4344(3) 0.0573(7) Uani d . 1
H H14 0.3122 1.1821 0.5107 0.069 Uiso calc R 1
C C15 0.5538(4) 1.1526(3) 0.4060(2) 0.0484(6) Uani d . 1
H H15 0.6252 1.0933 0.4633 0.058 Uiso calc R 1

loop_
_atom_site_aniso_label
_atom_site_aniso_U_11
_atom_site_aniso_U_22
_atom_site_aniso_U_33
_atom_site_aniso_U_12
_atom_site_aniso_U_13
_atom_site_aniso_U_23
I1 0.0782(2) 0.0951(2) 0.06210(17) 0.05246(14) -0.02494(11) -0.01330(12)
S1 0.0753(5) 0.0578(4) 0.0386(4) 0.0319(4) -0.0002(3) -0.0017(3)
O1 0.0597(12) 0.0749(13) 0.0417(11) 0.0334(10) -0.0061(9) -0.0127(9)
N1 0.0398(12) 0.0527(13) 0.0425(11) 0.0168(10) 0.0022(9) -0.0066(10)
N2 0.0425(12) 0.0552(13) 0.0381(11) 0.0214(10) -0.0064(9) -0.0080(10)
C1 0.0430(15) 0.0522(15) 0.0535(15) 0.0105(12) -0.0084(12) -0.0156(12)
C2 0.0553(18) 0.0521(17) 0.077(2) 0.0206(14) -0.0121(16) -0.0167(15)
C3 0.0469(18) 0.078(2) 0.088(2) 0.0262(16) -0.0087(17) -0.0327(19)
C4 0.0390(16) 0.085(2) 0.073(2) 0.0083(15) 0.0039(14) -0.0222(18)
C5 0.0428(16) 0.0591(17) 0.0593(17) 0.0055(13) -0.0032(13) -0.0108(14)
C6 0.0340(13) 0.0500(14) 0.0467(14) 0.0101(11) -0.0058(11) -0.0140(12)
C7 0.063(2) 0.0580(18) 0.072(2) 0.0049(15) 0.0038(16) -0.0030(16)
C8 0.0377(14) 0.0488(15) 0.0469(15) 0.0107(11) -0.0050(11) -0.0112(12)
C9 0.0414(14) 0.0399(13) 0.0430(14) 0.0080(11) -0.0009(11) -0.0041(11)
C10 0.0383(13) 0.0415(13) 0.0411(13) 0.0104(10) -0.0047(10) -0.0114(10)
C11 0.0479(15) 0.0541(15) 0.0381(13) 0.0188(12) -0.0025(11) -0.0065(11)
C12 0.0453(15) 0.0483(14) 0.0482(15) 0.0175(12) -0.0121(12) -0.0145(12)
C13 0.0418(15) 0.0550(16) 0.0636(18) 0.0128(13) 0.0035(13) -0.0164(14)
C14 0.0611(19) 0.0558(17) 0.0504(16) 0.0109(14) 0.0128(14) -0.0048(13)
C15 0.0550(16) 0.0457(14) 0.0411(14) 0.0152(12) -0.0018(12) -0.0038(11)

loop_
_atom_type_symbol
_atom_type_description
_atom_type_scat_dispersion_real
_atom_type_scat_dispersion_imag
_atom_type_scat_source
C C 0.0033 0.0016 'International Tables Vol C Tables 4.2.6.8 and 6.1.1.4'
H H 0.0000 0.0000 'International Tables Vol C Tables 4.2.6.8 and 6.1.1.4'
N N 0.0061 0.0033 'International Tables Vol C Tables 4.2.6.8 and 6.1.1.4'
O O 0.0106 0.0060 'International Tables Vol C Tables 4.2.6.8 and 6.1.1.4'
S S 0.1246 0.1234 'International Tables Vol C Tables 4.2.6.8 and 6.1.1.4'
I I -0.4742 1.8119 'International Tables Vol C Tables 4.2.6.8 and 6.1.1.4'

loop_
_geom_angle_atom_site_label_1
_geom_angle_atom_site_label_2
_geom_angle_atom_site_label_3
_geom_angle
C8 N1 C9 129.1(2)
C8 N1 H1 115.5
C9 N1 H1 115.5
C9 N2 C10 130.1(2)
C9 N2 H2 114.9
C10 N2 H2 114.9
C2 C1 C6 117.6(3)
C2 C1 C7 118.8(3)
C6 C1 C7 123.6(2)
C3 C2 C1 121.8(3)
C3 C2 H2A 119.1
C1 C2 H2A 119.1
C4 C3 C2 120.0(3)
C4 C3 H3 120.0
C2 C3 H3 120.0
C5 C4 C3 119.9(3)
C5 C4 H4 120.0
C3 C4 H4 120.0
C4 C5 C6 120.4(3)
C4 C5 H5 119.8
C6 C5 H5 119.8
C5 C6 C1 120.4(2)
C5 C6 C8 118.9(2)
C1 C6 C8 120.7(2)
C1 C7 H7A 109.5
C1 C7 H7B 109.5
H7A C7 H7B 109.5
C1 C7 H7C 109.5
H7A C7 H7C 109.5
H7B C7 H7C 109.5
O1 C8 N1 122.2(2)
O1 C8 C6 123.0(2)
N1 C8 C6 114.8(2)
N2 C9 N1 114.6(2)
N2 C9 S1 127.5(2)
N1 C9 S1 117.97(19)
C15 C10 C11 120.1(2)
C15 C10 N2 115.2(2)
C11 C10 N2 124.7(2)
C12 C11 C10 118.4(2)
C12 C11 H11 120.8
C10 C11 H11 120.8
C13 C12 C11 121.9(2)
C13 C12 I1 119.29(19)
C11 C12 I1 118.8(2)
C12 C13 C14 118.9(3)
C12 C13 H13 120.5
C14 C13 H13 120.5
C13 C14 C15 120.5(3)
C13 C14 H14 119.8
C15 C14 H14 119.8
C14 C15 C10 120.1(2)
C14 C15 H15 120.0
C10 C15 H15 120.0

loop_
_geom_bond_atom_site_label_1
_geom_bond_atom_site_label_2
_geom_bond_distance
I1 C12 2.086(3)
S1 C9 1.660(3)
O1 C8 1.220(3)
N1 C8 1.376(3)
N1 C9 1.395(3)
N1 H1 0.8600
N2 C9 1.332(3)
N2 C10 1.415(3)
N2 H2 0.8600
C1 C2 1.390(4)
C1 C6 1.392(4)
C1 C7 1.500(4)
C2 C3 1.371(5)
C2 H2A 0.9300
C3 C4 1.371(5)
C3 H3 0.9300
C4 C5 1.370(4)
C4 H4 0.9300
C5 C6 1.391(4)
C5 H5 0.9300
C6 C8 1.490(3)
C7 H7A 0.9600
C7 H7B 0.9600
C7 H7C 0.9600
C10 C15 1.383(4)
C10 C11 1.386(3)
C11 C12 1.382(4)
C11 H11 0.9300
C12 C13 1.374(4)
C13 C14 1.374(4)
C13 H13 0.9300
C14 C15 1.377(4)
C14 H14 0.9300
C15 H15 0.9300

loop_
_geom_hbond_atom_site_label_D
_geom_hbond_atom_site_label_H
_geom_hbond_atom_site_label_A
_geom_hbond_site_symmetry_A
_geom_hbond_distance_DH
_geom_hbond_distance_HA
_geom_hbond_distance_DA
_geom_hbond_angle_DHA
_geom_hbond_publ_flag
N2 H2 O1 1_555 0.86 1.95 2.633(3) 136 yes
C11 H11 S1 1_555 0.93 2.55 3.155(3) 123 yes
N1 H1 S1 2_775 0.86 2.70 3.405(3) 140 yes

loop_
_geom_torsion_atom_site_label_1
_geom_torsion_atom_site_label_2
_geom_torsion_atom_site_label_3
_geom_torsion_atom_site_label_4
_geom_torsion
C6 C1 C2 C3 0.1(5)
C7 C1 C2 C3 178.0(3)
C1 C2 C3 C4 -0.1(5)
C2 C3 C4 C5 -0.1(5)
C3 C4 C5 C6 0.3(5)
C4 C5 C6 C1 -0.3(4)
C4 C5 C6 C8 178.7(3)
C2 C1 C6 C5 0.1(4)
C7 C1 C6 C5 -177.7(3)
C2 C1 C6 C8 -178.8(3)
C7 C1 C6 C8 3.4(4)
C9 N1 C8 O1 -3.9(5)
C9 N1 C8 C6 176.1(2)
C5 C6 C8 O1 -138.0(3)
C1 C6 C8 O1 40.9(4)
C5 C6 C8 N1 42.0(3)
C1 C6 C8 N1 -139.1(3)
C10 N2 C9 N1 -168.7(2)
C10 N2 C9 S1 10.0(4)
C8 N1 C9 N2 7.3(4)
C8 N1 C9 S1 -171.6(2)
C9 N2 C10 C15 156.7(3)
C9 N2 C10 C11 -23.2(4)
C15 C10 C11 C12 -3.1(4)
N2 C10 C11 C12 176.9(2)
C10 C11 C12 C13 0.5(4)
C10 C11 C12 I1 179.3(2)
C11 C12 C13 C14 2.2(4)
I1 C12 C13 C14 -176.7(2)
C12 C13 C14 C15 -2.2(5)
C13 C14 C15 C10 -0.4(5)
C11 C10 C15 C14 3.1(4)
N2 C10 C15 C14 -176.9(3)

loop_
_cod_related_entry_id
_cod_related_entry_database
_cod_related_entry_code
1 ChemSpider 21120533
